data_2108983
loop_
_publ_author_name
'Filatov, Evgeny'
'Lagunova, Varvara'
'Kochetygov, Ilia'
'Plyusnin, Pavel'
'Kuratieva, Natalia'
'Kostin, Gennadiy'
'Korenev, Sergey'

_publ_section_title
;
 Synthesis and investigation of the thermal properties of
 [Co(NH~3~)~6~][Co(C~2~O~4~)~3~]&#x00B7;3H~2~O and
 [Ir(NH~3~)~6~][Ir(C~2~O~4~)~3~]
;
_journal_coeditor_code YH5018
_journal_issue '3 Part 2'
_journal_name_full 'Acta Crystallographica Section B'
_journal_page_first
;
;
_journal_paper_doi 10.1107/S205252062200405X
_journal_volume 78
_journal_year 2022
_chemical_formula_iupac 'K3 [Co (N H3)6] [Ir (C2 O4)3]2, 6H2 O'
_chemical_formula_moiety '3(K +), Co H18 N6 3+, 2(C6 Ir O12 3-), 6(H2 O)'
_chemical_formula_sum 'C12 H30 Co Ir2 K3 N6 O30'
_chemical_formula_weight 1299.05
_space_group_crystal_system trigonal
_space_group_IT_number 148
_space_group_name_Hall '-R 3'
_space_group_name_H-M_alt 'R -3 :H'
_atom_sites_solution_hydrogens geom
_atom_sites_solution_primary direct
_atom_sites_solution_secondary difmap
_audit_creation_method SHELXL-2014/7
_cell_angle_alpha 90
_cell_angle_beta 90
_cell_angle_gamma 120
_cell_formula_units_Z 3
_cell_length_a 10.2003(8)
_cell_length_b 10.2003(8)
_cell_length_c 29.408(4)
_cell_measurement_reflns_used 3992
_cell_measurement_temperature 150(2)
_cell_measurement_theta_max 26.31
_cell_measurement_theta_min 2.41
_cell_volume 2649.9(5)
_computing_cell_refinement 'Bruker SAINT'
_computing_data_collection 'Bruker APEX2'
_computing_data_reduction 'Bruker SAINT'
_computing_molecular_graphics 'Bruker SHELXTL'
_computing_publication_material 'Bruker SHELXTL'
_computing_structure_refinement 'Bruker SHELXTL'
_computing_structure_solution 'Bruker SHELXTL'
_diffrn_ambient_temperature 150(2)
_diffrn_detector_area_resol_mean 25
_diffrn_measured_fraction_theta_full 0.993
_diffrn_measured_fraction_theta_max 0.993
_diffrn_measurement_device_type 'Bruker--Nonius X8 APEX CCD area-detector'
_diffrn_measurement_method '\f scans'
_diffrn_radiation_monochromator graphite
_diffrn_radiation_probe x-ray
_diffrn_radiation_type MoK\a
_diffrn_radiation_wavelength 0.71073
_diffrn_reflns_av_R_equivalents 0.0424
_diffrn_reflns_av_unetI/netI 0.0253
_diffrn_reflns_Laue_measured_fraction_full 0.993
_diffrn_reflns_Laue_measured_fraction_max 0.993
_diffrn_reflns_limit_h_max 12
_diffrn_reflns_limit_h_min -12
_diffrn_reflns_limit_k_max 12
_diffrn_reflns_limit_k_min -12
_diffrn_reflns_limit_l_max 36
_diffrn_reflns_limit_l_min -36
_diffrn_reflns_number 7274
_diffrn_reflns_point_group_measured_fraction_full 0.993
_diffrn_reflns_point_group_measured_fraction_max 0.993
_diffrn_reflns_theta_full 25.250
_diffrn_reflns_theta_max 26.380
_diffrn_reflns_theta_min 2.690
_diffrn_standards_decay_% 0
_diffrn_standards_number 0
_exptl_absorpt_coefficient_mu 8.447
_exptl_absorpt_correction_type multi-scan
_exptl_absorpt_process_details 'Bruker SADABS'
_exptl_crystal_colour yellow
_exptl_crystal_density_diffrn 2.442
_exptl_crystal_description plate
_exptl_crystal_F_000 1866
_exptl_crystal_size_max 0.120
_exptl_crystal_size_mid 0.080
_exptl_crystal_size_min 0.040
_exptl_transmission_factor_max 0.745
_exptl_transmission_factor_min 0.590
_refine_diff_density_max 0.905
_refine_diff_density_min -0.560
_refine_diff_density_rms 0.099
_refine_ls_extinction_method none
_refine_ls_goodness_of_fit_ref 1.111
_refine_ls_hydrogen_treatment constr
_refine_ls_matrix_type full
_refine_ls_number_parameters 93
_refine_ls_number_reflns 1200
_refine_ls_number_restraints 12
_refine_ls_restrained_S_all 1.133
_refine_ls_R_factor_all 0.0205
_refine_ls_R_factor_gt 0.0184
_refine_ls_shift/su_max 0.001
_refine_ls_shift/su_mean 0.000
_refine_ls_structure_factor_coef Fsqd
_refine_ls_weighting_details 'w=1/[\s^2^(Fo^2^)+(0.0141P)^2^+7.2472P] where P=(Fo^2^+2Fc^2^)/3'
_refine_ls_weighting_scheme calc
_refine_ls_wR_factor_gt 0.0417
_refine_ls_wR_factor_ref 0.0424
_reflns_Friedel_coverage 0.000
_reflns_number_gt 1135
_reflns_number_total 1200
_reflns_threshold_expression >2\s(I)
_cod_data_source_file yh5018sup1.cif
_cod_data_source_block lav147_K3CoNH36IrOx32
_cod_original_cell_volume 2649.8(5)
_cod_database_code 2108983
_publcif_datablock.id {97a2415b-431c-45a0-96a0-a3e8a6ea8d71}

_shelx_shelxl_version_number 2014/7
_shelx_space_group_comment
;
The symmetry employed for this shelxl refinement is uniquely defined
by the following loop, which should always be used as a source of
symmetry information in preference to the above space-group names.
They are only intended as comments.
;
_shelx_estimated_absorpt_t_min 0.431
_shelx_estimated_absorpt_t_max 0.729
_publcif_info_exptl_table_max_cols 5
_publcif_info_exptl_table_use_headnotes n
_publcif_funding_html
'<span class="funder"><span class="fundref-name" data-id="501100006769">Russian Science Foundation</span><span class="fundref-subname" data-id=""></span> (<span class="fundref-grant-group"><span class="fundref-grant-type">grant</span> No. <span class="fundref-grant-id">21-73-20203</span> to <span class="fundref-grant-recipient">Evgeny Filatov</span></span>); </span><span class="funder"><span class="fundref-name" data-id="">Ministry of Science and Higher Education of the Russian Federation</span><span class="fundref-subname" data-id=""></span> (<span class="fundref-grant-group"><span class="fundref-grant-type">contract</span> No. <span class="fundref-grant-id">121031700315-2</span></span>; <span class="fundref-grant-group"><span class="fundref-grant-type">contract</span> No. <span class="fundref-grant-id">121031700313-8</span></span>).</span>'

loop_
_space_group_symop_operation_xyz
'x, y, z'
'-y, x-y, z'
'-x+y, -x, z'
'x+2/3, y+1/3, z+1/3'
'-y+2/3, x-y+1/3, z+1/3'
'-x+y+2/3, -x+1/3, z+1/3'
'x+1/3, y+2/3, z+2/3'
'-y+1/3, x-y+2/3, z+2/3'
'-x+y+1/3, -x+2/3, z+2/3'
'-x, -y, -z'
'y, -x+y, -z'
'x-y, x, -z'
'-x+2/3, -y+1/3, -z+1/3'
'y+2/3, -x+y+1/3, -z+1/3'
'x-y+2/3, x+1/3, -z+1/3'
'-x+1/3, -y+2/3, -z+2/3'
'y+1/3, -x+y+2/3, -z+2/3'
'x-y+1/3, x+2/3, -z+2/3'

loop_
_atom_site_label
_atom_site_type_symbol
_atom_site_fract_x
_atom_site_fract_y
_atom_site_fract_z
_atom_site_U_iso_or_equiv
_atom_site_adp_type
_atom_site_occupancy
_atom_site_site_symmetry_order
_atom_site_calc_flag
_atom_site_refinement_flags_posn
_atom_site_refinement_flags_adp
_atom_site_refinement_flags_occupancy
_atom_site_disorder_assembly
_atom_site_disorder_group
Ir1 Ir 0.6667 0.3333 0.08004(2) 0.01547(8) Uani 1 3 d S T P . .
Co1 Co 0.0000 0.0000 0.0000 0.0172(2) Uani 1 6 d S T P . .
K1 K 0.3333 0.6667 0.03822(4) 0.0217(3) Uani 1 3 d S T P . .
K2 K 0.3333 0.6667 0.1667 0.0283(4) Uani 1 6 d S T P . .
O1 O 0.5179(3) 0.3765(3) 0.11451(8) 0.0234(5) Uani 1 1 d . . . . .
O2 O 0.6966(2) 0.5142(2) 0.04310(8) 0.0208(5) Uani 1 1 d . . . . .
O3 O 0.4024(3) 0.5104(3) 0.10575(9) 0.0377(6) Uani 1 1 d . . . . .
O4 O 0.5980(3) 0.6627(3) 0.03424(9) 0.0304(6) Uani 1 1 d . . . . .
N1 N 0.1590(3) 0.1575(3) 0.03811(11) 0.0283(7) Uani 1 1 d . . . . .
H1A H 0.2479 0.2028 0.0225 0.042 Uiso 1 1 calc R U . . .
H1B H 0.1700 0.1148 0.0639 0.042 Uiso 1 1 calc R U . . .
H1C H 0.1326 0.2279 0.0455 0.042 Uiso 1 1 calc R U . . .
C1 C 0.4974(4) 0.4780(4) 0.09466(11) 0.0217(7) Uani 1 1 d . . . . .
C2 C 0.6043(4) 0.5605(3) 0.05389(11) 0.0193(7) Uani 1 1 d . . . . .
O1W O 0.2420(9) 0.0704(9) 0.1268(2) 0.068(2) Uani 0.5 1 d . U P . .
O2W O 0.1778(12) -0.0544(12) 0.1227(3) 0.104(3) Uani 0.5 1 d . U P . .

loop_
_atom_site_aniso_label
_atom_site_aniso_U_11
_atom_site_aniso_U_22
_atom_site_aniso_U_33
_atom_site_aniso_U_23
_atom_site_aniso_U_13
_atom_site_aniso_U_12
Ir1 0.01488(9) 0.01488(9) 0.01664(12) 0.000 0.000 0.00744(5)
Co1 0.0151(3) 0.0151(3) 0.0215(5) 0.000 0.000 0.00756(16)
K1 0.0205(4) 0.0205(4) 0.0240(6) 0.000 0.000 0.0103(2)
K2 0.0323(6) 0.0323(6) 0.0202(9) 0.000 0.000 0.0162(3)
O1 0.0266(13) 0.0262(12) 0.0206(12) 0.0061(9) 0.0087(9) 0.0156(11)
O2 0.0207(12) 0.0197(11) 0.0226(12) 0.0044(9) 0.0059(9) 0.0106(10)
O3 0.0416(16) 0.0465(17) 0.0411(16) 0.0088(13) 0.0160(12) 0.0342(14)
O4 0.0295(14) 0.0243(13) 0.0425(16) 0.0128(11) 0.0065(11) 0.0173(11)
N1 0.0251(16) 0.0253(16) 0.0320(17) -0.0061(12) -0.0059(12) 0.0108(13)
C1 0.0244(17) 0.0222(17) 0.0207(16) -0.0003(13) 0.0036(13) 0.0132(15)
C2 0.0170(16) 0.0168(16) 0.0215(17) -0.0009(12) 0.0010(12) 0.0065(13)
O1W 0.073(4) 0.070(4) 0.047(3) 0.012(3) 0.001(3) 0.024(3)
O2W 0.112(5) 0.116(5) 0.080(5) -0.003(4) -0.006(4) 0.052(4)

loop_
_atom_type_symbol
_atom_type_description
_atom_type_scat_dispersion_real
_atom_type_scat_dispersion_imag
_atom_type_scat_source
C C 0.0033 0.0016 'International Tables Vol C Tables 4.2.6.8 and 6.1.1.4'
H H 0.0000 0.0000 'International Tables Vol C Tables 4.2.6.8 and 6.1.1.4'
N N 0.0061 0.0033 'International Tables Vol C Tables 4.2.6.8 and 6.1.1.4'
O O 0.0106 0.0060 'International Tables Vol C Tables 4.2.6.8 and 6.1.1.4'
K K 0.2009 0.2494 'International Tables Vol C Tables 4.2.6.8 and 6.1.1.4'
Co Co 0.3494 0.9721 'International Tables Vol C Tables 4.2.6.8 and 6.1.1.4'
Ir Ir -1.4442 7.9887 'International Tables Vol C Tables 4.2.6.8 and 6.1.1.4'

loop_
_geom_angle_atom_site_label_1
_geom_angle_atom_site_label_2
_geom_angle_atom_site_label_3
_geom_angle
_geom_angle_site_symmetry_1
_geom_angle_site_symmetry_3
_geom_angle_publ_flag
O2 Ir1 O2 94.01(9) 3_665 . ?
O2 Ir1 O2 94.00(9) 3_665 2_655 ?
O2 Ir1 O2 94.01(9) . 2_655 ?
O2 Ir1 O1 86.43(9) 3_665 2_655 ?
O2 Ir1 O1 175.97(8) . 2_655 ?
O2 Ir1 O1 81.97(8) 2_655 2_655 ?
O2 Ir1 O1 81.97(8) 3_665 3_665 ?
O2 Ir1 O1 86.43(9) . 3_665 ?
O2 Ir1 O1 175.97(8) 2_655 3_665 ?
O1 Ir1 O1 97.60(8) 2_655 3_665 ?
O2 Ir1 O1 175.97(8) 3_665 . ?
O2 Ir1 O1 81.97(8) . . ?
O2 Ir1 O1 86.43(9) 2_655 . ?
O1 Ir1 O1 97.60(8) 2_655 . ?
O1 Ir1 O1 97.60(8) 3_665 . ?
O2 Ir1 K1 57.62(6) 3_665 10_665 ?
O2 Ir1 K1 57.62(6) . 10_665 ?
O2 Ir1 K1 57.62(6) 2_655 10_665 ?
O1 Ir1 K1 119.68(6) 2_655 10_665 ?
O1 Ir1 K1 119.68(6) 3_665 10_665 ?
O1 Ir1 K1 119.68(6) . 10_665 ?
N1 Co1 N1 180.0 . 10 ?
N1 Co1 N1 89.31(13) . 12 ?
N1 Co1 N1 90.69(13) 10 12 ?
N1 Co1 N1 90.69(13) . 2 ?
N1 Co1 N1 89.31(13) 10 2 ?
N1 Co1 N1 89.31(13) 12 2 ?
N1 Co1 N1 89.31(13) . 11 ?
N1 Co1 N1 90.69(13) 10 11 ?
N1 Co1 N1 90.69(13) 12 11 ?
N1 Co1 N1 180.00(18) 2 11 ?
N1 Co1 N1 90.69(13) . 3 ?
N1 Co1 N1 89.31(13) 10 3 ?
N1 Co1 N1 180.0(2) 12 3 ?
N1 Co1 N1 90.69(13) 2 3 ?
N1 Co1 N1 89.31(13) 11 3 ?
O4 K1 O4 119.817(9) 2_665 3_565 ?
O4 K1 O4 119.816(9) 2_665 . ?
O4 K1 O4 119.817(9) 3_565 . ?
O4 K1 O3 83.27(8) 2_665 3_565 ?
O4 K1 O3 59.80(7) 3_565 3_565 ?
O4 K1 O3 135.26(8) . 3_565 ?
O4 K1 O3 59.80(7) 2_665 2_665 ?
O4 K1 O3 135.25(8) 3_565 2_665 ?
O4 K1 O3 83.28(8) . 2_665 ?
O3 K1 O3 76.70(8) 3_565 2_665 ?
O4 K1 O3 135.25(8) 2_665 . ?
O4 K1 O3 83.27(8) 3_565 . ?
O4 K1 O3 59.80(7) . . ?
O3 K1 O3 76.70(8) 3_565 . ?
O3 K1 O3 76.70(8) 2_665 . ?
O4 K1 O2 66.78(7) 2_665 12 ?
O4 K1 O2 75.43(7) 3_565 12 ?
O4 K1 O2 122.74(8) . 12 ?
O3 K1 O2 101.13(7) 3_565 12 ?
O3 K1 O2 126.46(6) 2_665 12 ?
O3 K1 O2 156.09(7) . 12 ?
O4 K1 O2 75.43(7) 2_665 11_565 ?
O4 K1 O2 122.75(8) 3_565 11_565 ?
O4 K1 O2 66.78(7) . 11_565 ?
O3 K1 O2 156.09(7) 3_565 11_565 ?
O3 K1 O2 101.13(7) 2_665 11_565 ?
O3 K1 O2 126.46(7) . 11_565 ?
O2 K1 O2 60.57(7) 12 11_565 ?
O4 K1 O2 122.75(8) 2_665 10_665 ?
O4 K1 O2 66.78(7) 3_565 10_665 ?
O4 K1 O2 75.43(7) . 10_665 ?
O3 K1 O2 126.46(7) 3_565 10_665 ?
O3 K1 O2 156.09(7) 2_665 10_665 ?
O3 K1 O2 101.13(7) . 10_665 ?
O2 K1 O2 60.57(7) 12 10_665 ?
O2 K1 O2 60.57(7) 11_565 10_665 ?
O4 K1 C2 18.14(7) 2_665 2_665 ?
O4 K1 C2 135.00(7) 3_565 2_665 ?
O4 K1 C2 105.09(7) . 2_665 ?
O3 K1 C2 86.98(8) 3_565 2_665 ?
O3 K1 C2 43.38(7) 2_665 2_665 ?
O3 K1 C2 120.08(8) . 2_665 ?
O2 K1 C2 83.23(7) 12 2_665 ?
O2 K1 C2 76.18(7) 11_565 2_665 ?
O2 K1 C2 132.92(7) 10_665 2_665 ?
O4 K1 C2 105.09(7) 2_665 3_565 ?
O4 K1 C2 18.14(7) 3_565 3_565 ?
O4 K1 C2 135.00(7) . 3_565 ?
O3 K1 C2 43.38(7) 3_565 3_565 ?
O3 K1 C2 120.08(8) 2_665 3_565 ?
O3 K1 C2 86.98(8) . 3_565 ?
O2 K1 C2 76.18(7) 12 3_565 ?
O2 K1 C2 132.92(7) 11_565 3_565 ?
O2 K1 C2 83.23(7) 10_665 3_565 ?
C2 K1 C2 118.26(2) 2_665 3_565 ?
O4 K1 C2 135.00(7) 2_665 . ?
O4 K1 C2 105.09(7) 3_565 . ?
O4 K1 C2 18.14(7) . . ?
O3 K1 C2 120.08(8) 3_565 . ?
O3 K1 C2 86.98(8) 2_665 . ?
O3 K1 C2 43.38(7) . . ?
O2 K1 C2 132.92(7) 12 . ?
O2 K1 C2 83.23(7) 11_565 . ?
O2 K1 C2 76.18(7) 10_665 . ?
C2 K1 C2 118.26(2) 2_665 . ?
C2 K1 C2 118.26(2) 3_565 . ?
O3 K2 O3 81.18(8) 13_565 14_455 ?
O3 K2 O3 81.18(8) 13_565 15 ?
O3 K2 O3 81.18(8) 14_455 15 ?
O3 K2 O3 98.81(8) 13_565 3_565 ?
O3 K2 O3 98.81(8) 14_455 3_565 ?
O3 K2 O3 180.0 15 3_565 ?
O3 K2 O3 98.82(8) 13_565 2_665 ?
O3 K2 O3 180.0 14_455 2_665 ?
O3 K2 O3 98.82(8) 15 2_665 ?
O3 K2 O3 81.19(8) 3_565 2_665 ?
O3 K2 O3 180.00(9) 13_565 . ?
O3 K2 O3 98.82(8) 14_455 . ?
O3 K2 O3 98.82(8) 15 . ?
O3 K2 O3 81.19(8) 3_565 . ?
O3 K2 O3 81.19(8) 2_665 . ?
O3 K2 K1 48.71(6) 13_565 13_565 ?
O3 K2 K1 48.71(6) 14_455 13_565 ?
O3 K2 K1 48.70(6) 15 13_565 ?
O3 K2 K1 131.29(6) 3_565 13_565 ?
O3 K2 K1 131.29(6) 2_665 13_565 ?
O3 K2 K1 131.29(6) . 13_565 ?
O3 K2 K1 131.29(6) 13_565 . ?
O3 K2 K1 131.29(6) 14_455 . ?
O3 K2 K1 131.30(6) 15 . ?
O3 K2 K1 48.71(6) 3_565 . ?
O3 K2 K1 48.71(6) 2_665 . ?
O3 K2 K1 48.71(6) . . ?
K1 K2 K1 180.0 13_565 . ?
C1 O1 Ir1 112.50(19) . . ?
C2 O2 Ir1 113.40(19) . . ?
C2 O2 K1 124.42(19) . 10_665 ?
Ir1 O2 K1 86.77(7) . 10_665 ?
C1 O3 K2 144.4(2) . . ?
C1 O3 K1 114.8(2) . . ?
K2 O3 K1 85.53(7) . . ?
C2 O4 K1 117.9(2) . . ?
Co1 N1 H1A 109.5 . . ?
Co1 N1 H1B 109.5 . . ?
H1A N1 H1B 109.5 . . ?
Co1 N1 H1C 109.5 . . ?
H1A N1 H1C 109.5 . . ?
H1B N1 H1C 109.5 . . ?
O3 C1 O1 124.6(3) . . ?
O3 C1 C2 119.9(3) . . ?
O1 C1 C2 115.5(3) . . ?
O3 C1 K1 47.02(18) . . ?
O1 C1 K1 163.4(2) . . ?
C2 C1 K1 74.81(17) . . ?
O4 C2 O2 123.9(3) . . ?
O4 C2 C1 120.3(3) . . ?
O2 C2 C1 115.8(3) . . ?
O4 C2 K1 43.94(16) . . ?
O2 C2 K1 157.8(2) . . ?
C1 C2 K1 79.54(17) . . ?

loop_
_geom_bond_atom_site_label_1
_geom_bond_atom_site_label_2
_geom_bond_distance
_geom_bond_site_symmetry_2
_geom_bond_publ_flag
Ir1 O2 2.028(2) 3_665 ?
Ir1 O2 2.028(2) . ?
Ir1 O2 2.028(2) 2_655 ?
Ir1 O1 2.048(2) 2_655 ?
Ir1 O1 2.048(2) 3_665 ?
Ir1 O1 2.048(2) . ?
Ir1 K1 3.4778(13) 10_665 ?
Co1 N1 1.965(3) . ?
Co1 N1 1.965(3) 10 ?
Co1 N1 1.965(3) 12 ?
Co1 N1 1.965(3) 2 ?
Co1 N1 1.965(3) 11 ?
Co1 N1 1.965(3) 3 ?
K1 O4 2.722(2) 2_665 ?
K1 O4 2.722(2) 3_565 ?
K1 O4 2.722(2) . ?
K1 O3 2.847(3) 3_565 ?
K1 O3 2.847(3) 2_665 ?
K1 O3 2.847(3) . ?
K1 O2 2.942(2) 12 ?
K1 O2 2.942(2) 11_565 ?
K1 O2 2.942(2) 10_665 ?
K1 C2 3.467(3) 2_665 ?
K1 C2 3.467(3) 3_565 ?
K1 C2 3.466(3) . ?
K2 O3 2.715(2) 13_565 ?
K2 O3 2.715(3) 14_455 ?
K2 O3 2.715(2) 15 ?
K2 O3 2.714(2) 3_565 ?
K2 O3 2.714(3) 2_665 ?
K2 O3 2.715(2) . ?
K2 K1 3.7773(13) 13_565 ?
O1 C1 1.294(4) . ?
O2 C2 1.286(4) . ?
O2 K1 2.942(2) 10_665 ?
O3 C1 1.214(4) . ?
O4 C2 1.221(4) . ?
N1 H1A 0.9100 . ?
N1 H1B 0.9100 . ?
N1 H1C 0.9100 . ?
C1 C2 1.555(4) . ?
O1W O2W 1.109(11) . ?

loop_
_publcif_info_datablock.id
_publcif_info_datablock.publ_exptl
_publcif_info_datablock.publ_geom
_publcif_info_datablock.structure
{c66c15df-ec9e-491c-a855-34bbc8e35f57} ? ? ?
{feb1bbdb-9c86-43f6-924a-605af9f4c6de} y y y
{12bd4438-1f6e-4751-a664-4d34bdfd928f} y y y
{97a2415b-431c-45a0-96a0-a3e8a6ea8d71} y y y

loop_
_publcif_info_exptl_table_extra_item
sin_theta_over_lambda_max

loop_
_publcif_info_exptl_table_header_item
?

loop_
_publcif_info_tables.block_id
_publcif_info_tables.reference_item
{c66c15df-ec9e-491c-a855-34bbc8e35f57} '_publcif_info_datablock.publ_exptl'

loop_
_publcif_info_cif.paper_type
CB

_cod_database_fobs_code 2108983
